data_4507042
loop_
_publ_author_name
'Stilinovi\'c, Vladimir'
'Kaitner, Branko'

_publ_section_title
;
 Salts and Co-Crystals of Gentisic Acid with Pyridine Derivatives: The
 Effect of Proton Transfer on the Crystal Packing (and Vice Versa)
;
_journal_issue 11
_journal_name_full 'Crystal Growth &amp; Design'
_journal_page_first 5763
_journal_paper_doi 10.1021/cg301267h
_journal_volume 12
_journal_year 2012
_chemical_formula_moiety 'C7 H5 O4, C8 H12 N'
_chemical_formula_sum 'C15 H17 N O4'
_chemical_formula_weight 275.3
_chemical_name_systematic
;
2,4,6-trimethylpyridinium 2,5-dihydroxybenzoate
;
_space_group_IT_number 9
_symmetry_cell_setting monoclinic
_symmetry_space_group_name_Hall 'C -2yc'
_symmetry_space_group_name_H-M 'C 1 c 1'
_atom_sites_solution_hydrogens geom
_atom_sites_solution_primary direct
_atom_sites_solution_secondary difmap
_audit_creation_date 2012-07-10T12:33:51-00:00
_audit_creation_method 'WinGX routine CIF_UPDATE'
_cell_angle_alpha 90
_cell_angle_beta 93.131(12)
_cell_angle_gamma 90
_cell_formula_units_Z 4
_cell_length_a 9.0799(7)
_cell_length_b 13.7595(12)
_cell_length_c 11.664(3)
_cell_measurement_reflns_used 165
_cell_measurement_temperature 295(2)
_cell_measurement_theta_max 52.0
_cell_measurement_theta_min 4.6
_cell_volume 1455.1(4)
_computing_structure_refinement 'SHELXL-97 (Sheldrick, 1997)'
_computing_structure_solution 'SHELXS-97 (Sheldrick, 1990)'
_diffrn_ambient_temperature 295(2)
_diffrn_measured_fraction_theta_full 0.987
_diffrn_measured_fraction_theta_max 0.987
_diffrn_measurement_device_type
;
Oxford Diffraction Xcalibur CCD
diffractometer
;
_diffrn_measurement_method '\w scan'
_diffrn_radiation_monochromator graphite
_diffrn_radiation_source 'fine-focus sealed tube'
_diffrn_radiation_type MoK\a
_diffrn_radiation_wavelength 0.71073
_diffrn_reflns_av_R_equivalents 0.0163
_diffrn_reflns_av_unetI/netI 0.0334
_diffrn_reflns_limit_h_max 11
_diffrn_reflns_limit_h_min -11
_diffrn_reflns_limit_k_max 9
_diffrn_reflns_limit_k_min -17
_diffrn_reflns_limit_l_max 14
_diffrn_reflns_limit_l_min -7
_diffrn_reflns_number 3184
_diffrn_reflns_theta_full 27
_diffrn_reflns_theta_max 27
_diffrn_reflns_theta_min 4.51
_diffrn_standards_number 27
_exptl_absorpt_coefficient_mu 0.091
_exptl_absorpt_correction_type none
_exptl_crystal_colour yellow
_exptl_crystal_density_diffrn 1.257
_exptl_crystal_density_method 'not measured'
_exptl_crystal_description needle
_exptl_crystal_F_000 584
_exptl_crystal_size_max 0.32
_exptl_crystal_size_mid 0.09
_exptl_crystal_size_min 0.07
_refine_diff_density_max 0.125
_refine_diff_density_min -0.151
_refine_diff_density_rms 0.035
_refine_ls_extinction_method none
_refine_ls_goodness_of_fit_ref 0.901
_refine_ls_hydrogen_treatment mixed
_refine_ls_matrix_type full
_refine_ls_number_parameters 196
_refine_ls_number_reflns 2115
_refine_ls_number_restraints 3
_refine_ls_restrained_S_all 0.901
_refine_ls_R_factor_all 0.0515
_refine_ls_R_factor_gt 0.0357
_refine_ls_shift/su_max 0
_refine_ls_shift/su_mean 0
_refine_ls_structure_factor_coef Fsqd
_refine_ls_weighting_details 'calc w=1/[\s^2^(Fo^2^)+(0.0552P)^2^+0.0000P] where P=(Fo^2^+2Fc^2^)/3'
_refine_ls_weighting_scheme calc
_refine_ls_wR_factor_gt 0.0823
_refine_ls_wR_factor_ref 0.0859
_reflns_number_gt 1525
_reflns_number_total 2115
_reflns_threshold_expression >2sigma(I)
_cod_data_source_file cg301267h_si_002.cif
_cod_data_source_block 6H_gent
_cod_original_sg_symbol_H-M 'C c'
_cod_database_code 4507042

loop_
_symmetry_equiv_pos_as_xyz
'x, y, z'
'x, -y, z+1/2'
'x+1/2, y+1/2, z'
'x+1/2, -y+1/2, z+1/2'

loop_
_atom_site_label
_atom_site_type_symbol
_atom_site_fract_x
_atom_site_fract_y
_atom_site_fract_z
_atom_site_U_iso_or_equiv
_atom_site_adp_type
_atom_site_occupancy
_atom_site_symmetry_multiplicity
_atom_site_calc_flag
_atom_site_refinement_flags
O2 O 0.06881(19) 0.23036(11) 0.13178(17) 0.0754(5) Uani 1 1 d .
O1 O 0.2239(2) 0.20709(10) 0.28265(15) 0.0644(5) Uani 1 1 d .
O4 O 0.4637(2) -0.10856(14) 0.2158(2) 0.0943(8) Uani 1 1 d D
O3 O 0.0444(2) 0.10542(15) -0.0282(2) 0.0785(6) Uani 1 1 d .
N1 N 0.2506(3) 0.39523(12) 0.3354(2) 0.0485(4) Uani 1 1 d .
C9 C 0.3304(3) 0.54490(17) 0.2708(3) 0.0699(8) Uani 1 1 d .
H9 H 0.3848 0.5813 0.2209 0.084 Uiso 1 1 calc R
C4 C 0.2985(2) -0.08832(15) 0.0485(2) 0.0507(6) Uani 1 1 d .
H4 H 0.3279 -0.1473 0.0183 0.061 Uiso 1 1 calc R
C7 C 0.1660(2) 0.18134(14) 0.1881(2) 0.0479(5) Uani 1 1 d .
C1 C 0.2112(2) 0.08701(15) 0.13780(19) 0.0403(5) Uani 1 1 d .
C12 C 0.1722(3) 0.43634(17) 0.4160(2) 0.0562(6) Uani 1 1 d .
C3 C 0.1946(3) -0.03327(15) -0.0111(2) 0.0539(6) Uani 1 1 d .
H3 H 0.1543 -0.055 -0.0815 0.065 Uiso 1 1 calc R
C6 C 0.3164(3) 0.03052(15) 0.19607(19) 0.0446(5) Uani 1 1 d .
H6 H 0.3587 0.052 0.2659 0.054 Uiso 1 1 calc R
C13 C 0.4177(3) 0.3897(2) 0.1813(3) 0.0804(9) Uani 1 1 d .
H13A H 0.5066 0.366 0.22 0.121 Uiso 1 1 calc R
H13B H 0.4425 0.4311 0.1189 0.121 Uiso 1 1 calc R
H13C H 0.3601 0.3358 0.1519 0.121 Uiso 1 1 calc R
C15 C 0.0864(4) 0.3713(2) 0.4887(3) 0.0860(10) Uani 1 1 d .
H15A H -0.0171 0.3822 0.4727 0.129 Uiso 1 1 calc R
H15B H 0.1113 0.3847 0.5682 0.129 Uiso 1 1 calc R
H15C H 0.1096 0.3048 0.4722 0.129 Uiso 1 1 calc R
C8 C 0.3312(3) 0.44579(15) 0.2634(2) 0.0550(6) Uani 1 1 d .
C5 C 0.3595(3) -0.05727(14) 0.1521(2) 0.0509(6) Uani 1 1 d .
C2 C 0.1491(2) 0.05452(14) 0.0328(2) 0.0478(6) Uani 1 1 d .
C11 C 0.1735(3) 0.53538(19) 0.4241(3) 0.0718(9) Uani 1 1 d .
H11 H 0.1212 0.5655 0.4804 0.086 Uiso 1 1 calc R
C10 C 0.2510(4) 0.59134(17) 0.3503(4) 0.0776(7) Uani 1 1 d .
C14 C 0.2459(6) 0.70047(18) 0.3568(5) 0.1387(15) Uani 1 1 d .
H14A H 0.1557 0.7203 0.3893 0.208 Uiso 1 1 calc R
H14B H 0.2503 0.7272 0.281 0.208 Uiso 1 1 calc R
H14C H 0.3283 0.7235 0.4042 0.208 Uiso 1 1 calc R
H1N H 0.231(3) 0.3297(16) 0.328(2) 0.056(6) Uiso 1 1 d .
H2O H 0.490(5) -0.166(2) 0.189(4) 0.152(15) Uiso 1 1 d D
H1O H 0.018(3) 0.156(2) 0.014(3) 0.071(9) Uiso 1 1 d .

loop_
_atom_site_aniso_label
_atom_site_aniso_U_11
_atom_site_aniso_U_22
_atom_site_aniso_U_33
_atom_site_aniso_U_23
_atom_site_aniso_U_13
_atom_site_aniso_U_12
O2 0.0879(13) 0.0543(9) 0.0827(12) -0.0064(9) -0.0077(10) 0.0362(9)
O1 0.0972(12) 0.0396(7) 0.0564(10) -0.0091(7) 0.0032(10) 0.0115(8)
O4 0.1017(18) 0.0760(12) 0.1000(17) -0.0290(13) -0.0432(14) 0.0525(12)
O3 0.0822(16) 0.0744(11) 0.0751(13) -0.0063(12) -0.0312(11) 0.0276(11)
N1 0.0457(8) 0.0472(9) 0.0519(10) -0.0072(11) -0.0023(7) 0.0030(11)
C9 0.0653(19) 0.0606(14) 0.083(2) 0.0063(15) -0.0022(16) -0.0142(14)
C4 0.0467(15) 0.0435(11) 0.0624(17) -0.0160(13) 0.0087(13) 0.0068(11)
C7 0.0576(13) 0.0354(10) 0.0516(14) 0.0019(10) 0.0122(11) 0.0092(10)
C1 0.0410(13) 0.0382(10) 0.0422(12) -0.0003(10) 0.0075(10) 0.0034(9)
C12 0.0530(16) 0.0613(13) 0.0538(15) -0.0140(12) -0.0012(13) 0.0003(12)
C3 0.0530(15) 0.0597(13) 0.0485(14) -0.0120(13) -0.0029(12) -0.0004(12)
C6 0.0492(15) 0.0432(10) 0.0409(12) -0.0078(11) -0.0019(11) 0.0076(10)
C13 0.076(2) 0.0863(18) 0.081(2) -0.0018(16) 0.0233(17) 0.0029(15)
C15 0.101(2) 0.089(2) 0.071(2) -0.0119(16) 0.028(2) -0.0112(16)
C8 0.0472(15) 0.0578(13) 0.0600(17) -0.0019(13) 0.0020(13) -0.0019(12)
C5 0.0502(15) 0.0452(12) 0.0565(16) -0.0042(12) -0.0038(13) 0.0143(11)
C2 0.0449(15) 0.0479(11) 0.0501(14) -0.0022(11) -0.0015(12) 0.0102(10)
C11 0.077(2) 0.0620(15) 0.077(2) -0.0238(15) 0.0094(18) 0.0066(14)
C10 0.0832(15) 0.0525(11) 0.096(2) -0.0115(18) -0.0046(15) -0.0032(17)
C14 0.179(3) 0.0540(14) 0.184(4) -0.017(2) 0.018(3) 0.001(2)

loop_
_atom_type_symbol
_atom_type_description
_atom_type_scat_dispersion_real
_atom_type_scat_dispersion_imag
_atom_type_scat_source
C C 0.0033 0.0016 'International Tables Vol C Tables 4.2.6.8 and 6.1.1.4'
H H 0 0 'International Tables Vol C Tables 4.2.6.8 and 6.1.1.4'
N N 0.0061 0.0033 'International Tables Vol C Tables 4.2.6.8 and 6.1.1.4'
O O 0.0106 0.006 'International Tables Vol C Tables 4.2.6.8 and 6.1.1.4'

loop_
_geom_angle_atom_site_label_1
_geom_angle_atom_site_label_2
_geom_angle_atom_site_label_3
_geom_angle
C5 O4 H2O 117(3)
C2 O3 H1O 108.7(18)
C12 N1 C8 123.53(17)
C12 N1 H1N 111.8(16)
C8 N1 H1N 124.0(16)
C10 C9 C8 121.0(3)
C10 C9 H9 119.5
C8 C9 H9 119.5
C3 C4 C5 120.61(19)
C3 C4 H4 119.7
C5 C4 H4 119.7
O1 C7 O2 123.78(18)
O1 C7 C1 118.95(19)
O2 C7 C1 117.3(2)
C6 C1 C2 119.18(18)
C6 C1 C7 119.6(2)
C2 C1 C7 121.2(2)
N1 C12 C11 117.9(2)
N1 C12 C15 117.6(2)
C11 C12 C15 124.5(3)
C4 C3 C2 120.4(2)
C4 C3 H3 119.8
C2 C3 H3 119.8
C5 C6 C1 120.9(2)
C5 C6 H6 119.6
C1 C6 H6 119.6
C8 C13 H13A 109.5
C8 C13 H13B 109.5
H13A C13 H13B 109.5
C8 C13 H13C 109.5
H13A C13 H13C 109.5
H13B C13 H13C 109.5
C12 C15 H15A 109.5
C12 C15 H15B 109.5
H15A C15 H15B 109.5
C12 C15 H15C 109.5
H15A C15 H15C 109.5
H15B C15 H15C 109.5
N1 C8 C9 118.3(2)
N1 C8 C13 117.4(2)
C9 C8 C13 124.3(3)
O4 C5 C4 123.6(2)
O4 C5 C6 116.9(2)
C4 C5 C6 119.5(2)
O3 C2 C3 118.2(2)
O3 C2 C1 122.4(2)
C3 C2 C1 119.4(2)
C12 C11 C10 121.2(3)
C12 C11 H11 119.4
C10 C11 H11 119.4
C9 C10 C11 118.0(2)
C9 C10 C14 121.4(4)
C11 C10 C14 120.6(4)
C10 C14 H14A 109.5
C10 C14 H14B 109.5
H14A C14 H14B 109.5
C10 C14 H14C 109.5
H14A C14 H14C 109.5
H14B C14 H14C 109.5

loop_
_geom_bond_atom_site_label_1
_geom_bond_atom_site_label_2
_geom_bond_distance
O2 C7 1.266(3)
O1 C7 1.247(3)
O4 C5 1.367(3)
O4 H2O 0.89(3)
O3 C2 1.352(3)
O3 H1O 0.89(3)
N1 C12 1.336(3)
N1 C8 1.339(3)
N1 H1N 0.92(2)
C9 C10 1.364(4)
C9 C8 1.367(3)
C9 H9 0.93
C4 C3 1.369(3)
C4 C5 1.370(3)
C4 H4 0.93
C7 C1 1.491(3)
C1 C6 1.381(3)
C1 C2 1.393(3)
C12 C11 1.366(3)
C12 C15 1.482(4)
C3 C2 1.384(3)
C3 H3 0.93
C6 C5 1.378(3)
C6 H6 0.93
C13 C8 1.487(4)
C13 H13A 0.96
C13 H13B 0.96
C13 H13C 0.96
C15 H15A 0.96
C15 H15B 0.96
C15 H15C 0.96
C11 C10 1.376(5)
C11 H11 0.93
C10 C14 1.504(3)
C14 H14A 0.96
C14 H14B 0.96
C14 H14C 0.96
